data_7001244
loop_
_publ_author_name
'Niemeyer, Jochen'
'Kehr, Gerald'
'Fr\"ohlich, Roland'
'Erker, Gerhard'

_publ_section_title
;
 Selective synthesis of the 2-hydroxyferrocene-aldimine
 enantiomers---extended planar chiral analogues of the
 &#x201C;flat&#x201D; salicylaldimine ligand family
;
_journal_issue 19
_journal_name_full 'Dalton Transactions'
_journal_page_first 3716
_journal_page_last 3730
_journal_paper_doi 10.1039/b822735g
_journal_year 2009
_chemical_formula_sum 'C39 H45 Fe N O Si'
_chemical_formula_weight 627.70
_chemical_name_systematic
;
?
;
_space_group_IT_number 4
_symmetry_cell_setting monoclinic
_symmetry_space_group_name_Hall 'P 2yb'
_symmetry_space_group_name_H-M 'P 1 21 1'
_atom_sites_solution_hydrogens geom
_atom_sites_solution_primary direct
_atom_sites_solution_secondary difmap
_audit_creation_method SHELXL-97
_cell_angle_alpha 90.00
_cell_angle_beta 103.095(1)
_cell_angle_gamma 90.00
_cell_formula_units_Z 2
_cell_length_a 9.1488(2)
_cell_length_b 11.8559(2)
_cell_length_c 16.8475(4)
_cell_measurement_reflns_used 3327
_cell_measurement_temperature 223(2)
_cell_measurement_theta_max 27.88
_cell_measurement_theta_min 0.41
_cell_volume 1779.88(7)
_computing_cell_refinement 'Collect (Nonius B.V., 1998)'
_computing_data_collection 'Collect (Nonius B.V., 1998)'
_computing_data_reduction 'Denzo-SMN (Otwinowski & Minor, 1997)'
_computing_molecular_graphics 'SCHAKAL (Keller, 1997)'
_computing_publication_material 'SHELXL-97 (Sheldrick, 1997)'
_computing_structure_refinement 'SHELXL-97 (Sheldrick, 1997)'
_computing_structure_solution 'SHELXS-97 (Sheldrick, 1990)'
_diffrn_ambient_temperature 223(2)
_diffrn_measured_fraction_theta_full 0.994
_diffrn_measured_fraction_theta_max 0.994
_diffrn_measurement_device_type 'Nonius KappaCCD'
_diffrn_measurement_method '\w and \f scans'
_diffrn_radiation_monochromator graphite
_diffrn_radiation_source 'rotating anode Nonius FR591'
_diffrn_radiation_type MoK\a
_diffrn_radiation_wavelength 0.71073
_diffrn_reflns_av_R_equivalents 0.032
_diffrn_reflns_av_sigmaI/netI 0.0686
_diffrn_reflns_limit_h_max 12
_diffrn_reflns_limit_h_min -12
_diffrn_reflns_limit_k_max 15
_diffrn_reflns_limit_k_min -12
_diffrn_reflns_limit_l_max 22
_diffrn_reflns_limit_l_min -22
_diffrn_reflns_number 12584
_diffrn_reflns_theta_full 27.91
_diffrn_reflns_theta_max 27.91
_diffrn_reflns_theta_min 2.12
_exptl_absorpt_coefficient_mu 0.486
_exptl_absorpt_correction_T_max 0.8881
_exptl_absorpt_correction_T_min 0.7757
_exptl_absorpt_correction_type multi-scan
_exptl_absorpt_process_details 'Denzo (Otwinowski, Borek, Majewski & Minor, 2003)'
_exptl_crystal_colour red
_exptl_crystal_density_diffrn 1.171
_exptl_crystal_density_method 'not measured'
_exptl_crystal_description block
_exptl_crystal_F_000 668
_exptl_crystal_size_max 0.55
_exptl_crystal_size_mid 0.35
_exptl_crystal_size_min 0.25
_refine_diff_density_max 0.254
_refine_diff_density_min -0.291
_refine_diff_density_rms 0.043
_refine_ls_abs_structure_details 'Flack H D (1983), Acta Cryst. A39, 876-881'
_refine_ls_abs_structure_Flack -0.036(12)
_refine_ls_extinction_method none
_refine_ls_goodness_of_fit_ref 1.020
_refine_ls_hydrogen_treatment riding
_refine_ls_matrix_type full
_refine_ls_number_parameters 395
_refine_ls_number_reflns 7634
_refine_ls_number_restraints 1
_refine_ls_restrained_S_all 1.020
_refine_ls_R_factor_all 0.0777
_refine_ls_R_factor_gt 0.0447
_refine_ls_shift/su_max 0.001
_refine_ls_shift/su_mean 0.000
_refine_ls_structure_factor_coef Fsqd
_refine_ls_weighting_details 'calc w=1/[\s^2^(Fo^2^)+(0.0434P)^2^+0.0216P] where P=(Fo^2^+2Fc^2^)/3'
_refine_ls_weighting_scheme calc
_refine_ls_wR_factor_gt 0.0864
_refine_ls_wR_factor_ref 0.0970
_reflns_number_gt 5448
_reflns_number_total 7634
_reflns_threshold_expression >2sigma(I)
_cod_data_source_file b822735g.txt
_cod_data_source_block erk4343
_cod_original_cell_volume 1779.88(6)
_cod_original_sg_symbol_H-M P21
_cod_database_code 7001244

loop_
_symmetry_equiv_pos_as_xyz
'x, y, z'
'-x, y+1/2, -z'

loop_
_atom_site_label
_atom_site_type_symbol
_atom_site_fract_x
_atom_site_fract_y
_atom_site_fract_z
_atom_site_U_iso_or_equiv
_atom_site_adp_type
_atom_site_occupancy
_atom_site_symmetry_multiplicity
_atom_site_calc_flag
_atom_site_refinement_flags
_atom_site_disorder_assembly
_atom_site_disorder_group
Fe Fe 0.01333(4) 0.50358(3) 0.82255(2) 0.04303(12) Uani 1 1 d . . .
C1 C 0.1114(6) 0.5663(5) 0.9337(3) 0.0914(16) Uani 1 1 d . . .
H1 H 0.2026 0.6061 0.9467 0.110 Uiso 1 1 calc R . .
C2 C -0.0343(8) 0.6133(4) 0.9047(3) 0.0970(18) Uani 1 1 d . . .
H2 H -0.0583 0.6898 0.8946 0.116 Uiso 1 1 calc R . .
C3 C -0.1325(5) 0.5244(6) 0.8945(2) 0.0917(14) Uani 1 1 d . . .
H3 H -0.2372 0.5296 0.8758 0.110 Uiso 1 1 calc R . .
C4 C -0.0541(6) 0.4276(4) 0.9158(3) 0.0852(13) Uani 1 1 d . . .
H4 H -0.0960 0.3550 0.9144 0.102 Uiso 1 1 calc R . .
C5 C 0.0931(6) 0.4520(4) 0.9392(2) 0.0720(12) Uani 1 1 d . . .
H5 H 0.1706 0.3993 0.9565 0.086 Uiso 1 1 calc R . .
C6 C 0.1254(3) 0.4260(2) 0.74512(17) 0.0360(7) Uani 1 1 d . . .
C7 C 0.1362(3) 0.5451(2) 0.73858(17) 0.0365(6) Uani 1 1 d . . .
C8 C -0.0145(3) 0.5876(3) 0.71510(18) 0.0431(7) Uani 1 1 d . . .
H8 H -0.0429 0.6637 0.7070 0.052 Uiso 1 1 calc R . .
C9 C -0.1126(3) 0.4935(3) 0.70646(16) 0.0485(7) Uani 1 1 d . . .
H9 H -0.2178 0.4967 0.6903 0.058 Uiso 1 1 calc R . .
C10 C -0.0267(4) 0.3941(2) 0.72607(19) 0.0462(7) Uani 1 1 d . . .
H10 H -0.0642 0.3203 0.7263 0.055 Uiso 1 1 calc R . .
C11 C 0.2762(3) 0.6056(2) 0.74967(16) 0.0366(6) Uani 1 1 d . . .
H11 H 0.3654 0.5669 0.7727 0.044 Uiso 1 1 calc R . .
N12 N 0.2854(2) 0.70911(19) 0.72984(13) 0.0406(6) Uani 1 1 d . . .
C13 C 0.4326(3) 0.7566(2) 0.73982(17) 0.0372(6) Uani 1 1 d . . .
C14 C 0.4880(3) 0.7697(3) 0.66893(18) 0.0492(8) Uani 1 1 d . . .
C141 C 0.3974(4) 0.7350(3) 0.58608(19) 0.0631(9) Uani 1 1 d . . .
H141 H 0.2967 0.7121 0.5925 0.076 Uiso 1 1 calc R . .
C142 C 0.4684(6) 0.6327(4) 0.5534(3) 0.1155(17) Uani 1 1 d . . .
H14A H 0.4700 0.5691 0.5898 0.173 Uiso 1 1 calc R . .
H14B H 0.5702 0.6510 0.5501 0.173 Uiso 1 1 calc R . .
H14C H 0.4099 0.6133 0.4996 0.173 Uiso 1 1 calc R . .
C143 C 0.3765(6) 0.8315(4) 0.5252(3) 0.1097(17) Uani 1 1 d . . .
H14D H 0.4738 0.8565 0.5182 0.165 Uiso 1 1 calc R . .
H14E H 0.3260 0.8936 0.5452 0.165 Uiso 1 1 calc R . .
H14F H 0.3165 0.8060 0.4732 0.165 Uiso 1 1 calc R . .
C15 C 0.6298(4) 0.8163(3) 0.6778(2) 0.0629(9) Uani 1 1 d . . .
H15 H 0.6709 0.8243 0.6318 0.075 Uiso 1 1 calc R . .
C16 C 0.7110(4) 0.8508(3) 0.7522(3) 0.0693(10) Uani 1 1 d . . .
H16 H 0.8069 0.8822 0.7566 0.083 Uiso 1 1 calc R . .
C17 C 0.6541(4) 0.8401(3) 0.8200(2) 0.0601(9) Uani 1 1 d . . .
H17 H 0.7109 0.8654 0.8705 0.072 Uiso 1 1 calc R . .
C18 C 0.5133(3) 0.7925(3) 0.81560(19) 0.0457(8) Uani 1 1 d . . .
C181 C 0.4529(4) 0.7807(2) 0.89228(17) 0.0510(8) Uani 1 1 d . . .
H181 H 0.3451 0.7616 0.8746 0.061 Uiso 1 1 calc R . .
C182 C 0.5292(5) 0.6831(3) 0.9460(2) 0.0751(11) Uani 1 1 d . . .
H18A H 0.4855 0.6757 0.9931 0.113 Uiso 1 1 calc R . .
H18B H 0.6358 0.6983 0.9639 0.113 Uiso 1 1 calc R . .
H18C H 0.5145 0.6135 0.9149 0.113 Uiso 1 1 calc R . .
C183 C 0.4635(4) 0.8900(3) 0.9415(2) 0.0704(10) Uani 1 1 d . . .
H18D H 0.5681 0.9091 0.9627 0.106 Uiso 1 1 calc R . .
H18E H 0.4147 0.8797 0.9865 0.106 Uiso 1 1 calc R . .
H18F H 0.4143 0.9504 0.9067 0.106 Uiso 1 1 calc R . .
O1 O 0.2504(2) 0.35849(14) 0.76430(11) 0.0402(5) Uani 1 1 d . . .
Si1 Si 0.27297(8) 0.23639(6) 0.71909(4) 0.03756(19) Uani 1 1 d . . .
C21 C 0.1864(3) 0.1244(2) 0.77177(17) 0.0384(6) Uani 1 1 d . . .
C22 C 0.1327(3) 0.1539(3) 0.83978(17) 0.0485(7) Uani 1 1 d . . .
H22 H 0.1381 0.2296 0.8566 0.058 Uiso 1 1 calc R . .
C23 C 0.0718(4) 0.0754(3) 0.8834(2) 0.0579(9) Uani 1 1 d . . .
H23 H 0.0346 0.0980 0.9285 0.070 Uiso 1 1 calc R . .
C24 C 0.0658(3) -0.0363(2) 0.8605(2) 0.0532(8) Uani 1 1 d . . .
H24 H 0.0268 -0.0904 0.8910 0.064 Uiso 1 1 calc R . .
C25 C 0.1167(3) -0.0691(2) 0.79322(19) 0.0464(7) Uani 1 1 d . . .
H25 H 0.1111 -0.1452 0.7773 0.056 Uiso 1 1 calc R . .
C26 C 0.1759(3) 0.0098(3) 0.74916(15) 0.0403(6) Uani 1 1 d . . .
H26 H 0.2100 -0.0133 0.7031 0.048 Uiso 1 1 calc R . .
C31 C 0.1815(3) 0.2527(2) 0.60912(16) 0.0419(7) Uani 1 1 d . . .
C32 C 0.0995(4) 0.1678(3) 0.56189(19) 0.0564(8) Uani 1 1 d . . .
H32 H 0.0911 0.0971 0.5857 0.068 Uiso 1 1 calc R . .
C33 C 0.0298(4) 0.1848(3) 0.4807(2) 0.0709(10) Uani 1 1 d . . .
H33 H -0.0232 0.1254 0.4500 0.085 Uiso 1 1 calc R . .
C34 C 0.0382(4) 0.2879(3) 0.44495(19) 0.0649(9) Uani 1 1 d . . .
H34 H -0.0123 0.3002 0.3905 0.078 Uiso 1 1 calc R . .
C35 C 0.1208(4) 0.3732(3) 0.48920(19) 0.0605(9) Uani 1 1 d . . .
H35 H 0.1299 0.4431 0.4644 0.073 Uiso 1 1 calc R . .
C36 C 0.1904(4) 0.3560(2) 0.57018(18) 0.0520(8) Uani 1 1 d . . .
H36 H 0.2452 0.4154 0.5999 0.062 Uiso 1 1 calc R . .
C41 C 0.4816(3) 0.2189(2) 0.73762(18) 0.0458(7) Uani 1 1 d . . .
C42 C 0.5160(4) 0.1117(3) 0.6929(3) 0.0752(11) Uani 1 1 d . . .
H42A H 0.4745 0.0463 0.7146 0.113 Uiso 1 1 calc R . .
H42B H 0.6237 0.1028 0.7009 0.113 Uiso 1 1 calc R . .
H42C H 0.4713 0.1187 0.6351 0.113 Uiso 1 1 calc R . .
C43 C 0.5498(4) 0.2064(4) 0.8284(2) 0.0727(11) Uani 1 1 d . . .
H43A H 0.5295 0.2739 0.8566 0.109 Uiso 1 1 calc R . .
H43B H 0.6573 0.1959 0.8370 0.109 Uiso 1 1 calc R . .
H43C H 0.5058 0.1416 0.8493 0.109 Uiso 1 1 calc R . .
C44 C 0.5520(4) 0.3208(3) 0.7054(3) 0.0721(10) Uani 1 1 d . . .
H44A H 0.6605 0.3146 0.7208 0.108 Uiso 1 1 calc R . .
H44B H 0.5207 0.3892 0.7284 0.108 Uiso 1 1 calc R . .
H44C H 0.5196 0.3233 0.6464 0.108 Uiso 1 1 calc R . .

loop_
_atom_site_aniso_label
_atom_site_aniso_U_11
_atom_site_aniso_U_22
_atom_site_aniso_U_33
_atom_site_aniso_U_23
_atom_site_aniso_U_13
_atom_site_aniso_U_12
Fe 0.0399(2) 0.0522(2) 0.0408(2) 0.00195(19) 0.01724(17) 0.0013(2)
C1 0.089(4) 0.144(5) 0.052(3) -0.038(3) 0.040(3) -0.054(3)
C2 0.182(6) 0.059(3) 0.067(3) 0.0015(19) 0.064(4) 0.027(3)
C3 0.062(3) 0.159(5) 0.065(3) -0.008(3) 0.037(2) 0.024(3)
C4 0.105(4) 0.102(4) 0.061(3) 0.002(2) 0.046(3) -0.031(3)
C5 0.084(3) 0.095(3) 0.035(2) 0.0030(18) 0.008(2) 0.025(2)
C6 0.0344(17) 0.0427(16) 0.0318(15) -0.0050(11) 0.0097(13) -0.0020(12)
C7 0.0350(17) 0.0471(16) 0.0286(15) -0.0024(11) 0.0100(12) -0.0022(11)
C8 0.0426(19) 0.0493(16) 0.0372(17) 0.0037(12) 0.0085(14) -0.0020(14)
C9 0.0332(14) 0.0616(19) 0.0497(16) 0.0039(16) 0.0071(12) -0.0015(16)
C10 0.0418(18) 0.0496(17) 0.0470(19) -0.0029(13) 0.0097(15) -0.0107(14)
C11 0.0368(17) 0.0408(17) 0.0328(16) -0.0037(11) 0.0094(13) -0.0020(12)
N12 0.0356(14) 0.0510(16) 0.0374(13) -0.0072(10) 0.0130(11) -0.0063(10)
C13 0.0320(16) 0.0372(15) 0.0433(16) 0.0013(11) 0.0104(13) 0.0036(11)
C14 0.0452(19) 0.0515(19) 0.054(2) -0.0005(13) 0.0177(16) -0.0054(13)
C141 0.063(2) 0.085(2) 0.048(2) -0.0024(17) 0.0264(17) -0.0162(18)
C142 0.136(5) 0.118(4) 0.097(4) -0.048(3) 0.035(3) -0.007(3)
C143 0.132(5) 0.129(4) 0.061(3) 0.014(3) 0.007(3) -0.022(3)
C15 0.050(2) 0.073(2) 0.076(3) 0.0041(18) 0.034(2) -0.0045(17)
C16 0.038(2) 0.078(2) 0.092(3) 0.002(2) 0.014(2) -0.0168(17)
C17 0.041(2) 0.068(2) 0.065(2) -0.0028(16) -0.0022(18) -0.0083(16)
C18 0.0343(18) 0.0445(16) 0.055(2) 0.0009(13) 0.0037(15) 0.0002(13)
C181 0.0466(19) 0.0614(18) 0.0416(17) -0.0010(14) 0.0032(15) 0.0029(14)
C182 0.087(3) 0.083(3) 0.055(2) 0.0075(17) 0.014(2) 0.019(2)
C183 0.065(2) 0.076(2) 0.064(2) -0.0185(18) 0.0002(19) 0.0017(18)
O1 0.0390(12) 0.0406(10) 0.0410(11) -0.0058(8) 0.0093(9) -0.0030(8)
Si1 0.0380(5) 0.0416(4) 0.0349(4) -0.0016(3) 0.0121(3) -0.0037(3)
C21 0.0342(16) 0.0454(16) 0.0348(16) 0.0010(11) 0.0064(13) -0.0051(12)
C22 0.055(2) 0.0496(17) 0.0447(18) -0.0051(13) 0.0202(16) -0.0037(14)
C23 0.073(2) 0.068(2) 0.0420(19) 0.0055(15) 0.0318(18) -0.0038(17)
C24 0.048(2) 0.0542(19) 0.061(2) 0.0121(15) 0.0192(17) -0.0109(14)
C25 0.0372(17) 0.0431(16) 0.0567(19) 0.0018(14) 0.0057(15) -0.0023(12)
C26 0.0384(14) 0.0450(15) 0.0381(14) -0.0024(14) 0.0098(12) -0.0027(14)
C31 0.0390(17) 0.0491(17) 0.0390(16) 0.0001(13) 0.0117(13) 0.0022(13)
C32 0.065(2) 0.0560(18) 0.047(2) 0.0017(14) 0.0096(17) -0.0118(16)
C33 0.079(3) 0.080(3) 0.046(2) -0.0075(17) -0.0013(19) -0.0052(19)
C34 0.072(2) 0.085(2) 0.0342(18) -0.0014(17) 0.0062(17) 0.0135(19)
C35 0.081(3) 0.062(2) 0.042(2) 0.0087(15) 0.0224(18) 0.0184(18)
C36 0.063(2) 0.0511(18) 0.0434(19) -0.0021(13) 0.0158(16) 0.0036(14)
C41 0.0389(17) 0.0514(17) 0.0497(18) 0.0034(13) 0.0152(15) -0.0001(13)
C42 0.058(2) 0.076(3) 0.099(3) -0.010(2) 0.034(2) 0.0137(18)
C43 0.050(2) 0.107(3) 0.056(2) 0.0082(19) 0.0013(18) -0.003(2)
C44 0.044(2) 0.077(2) 0.101(3) 0.020(2) 0.028(2) -0.0068(17)

loop_
_atom_type_symbol
_atom_type_description
_atom_type_scat_dispersion_real
_atom_type_scat_dispersion_imag
_atom_type_scat_source
C C 0.0033 0.0016 'International Tables Vol C Tables 4.2.6.8 and 6.1.1.4'
H H 0.0000 0.0000 'International Tables Vol C Tables 4.2.6.8 and 6.1.1.4'
N N 0.0061 0.0033 'International Tables Vol C Tables 4.2.6.8 and 6.1.1.4'
O O 0.0106 0.0060 'International Tables Vol C Tables 4.2.6.8 and 6.1.1.4'
Si Si 0.0817 0.0704 'International Tables Vol C Tables 4.2.6.8 and 6.1.1.4'
Fe Fe 0.3463 0.8444 'International Tables Vol C Tables 4.2.6.8 and 6.1.1.4'

loop_
_geom_angle_atom_site_label_1
_geom_angle_atom_site_label_2
_geom_angle_atom_site_label_3
_geom_angle
_geom_angle_site_symmetry_1
_geom_angle_site_symmetry_3
_geom_angle_publ_flag
C3 Fe C2 39.8(2) . . ?
C3 Fe C4 39.33(19) . . ?
C2 Fe C4 66.63(18) . . ?
C3 Fe C1 67.23(18) . . ?
C2 Fe C1 41.3(2) . . ?
C4 Fe C1 66.09(18) . . ?
C3 Fe C5 66.14(17) . . ?
C2 Fe C5 67.44(17) . . ?
C4 Fe C5 38.78(17) . . ?
C1 Fe C5 39.52(16) . . ?
C3 Fe C8 120.69(18) . . ?
C2 Fe C8 106.98(15) . . ?
C4 Fe C8 155.64(18) . . ?
C1 Fe C8 125.72(18) . . ?
C5 Fe C8 162.91(18) . . ?
C3 Fe C9 106.14(15) . . ?
C2 Fe C9 122.2(2) . . ?
C4 Fe C9 120.91(17) . . ?
C1 Fe C9 161.0(2) . . ?
C5 Fe C9 155.99(17) . . ?
C8 Fe C9 40.83(12) . . ?
C3 Fe C10 122.18(19) . . ?
C2 Fe C10 157.8(2) . . ?
C4 Fe C10 107.63(16) . . ?
C1 Fe C10 158.3(2) . . ?
C5 Fe C10 122.55(15) . . ?
C8 Fe C10 68.88(11) . . ?
C9 Fe C10 40.50(13) . . ?
C3 Fe C6 159.11(19) . . ?
C2 Fe C6 160.5(2) . . ?
C4 Fe C6 125.33(17) . . ?
C1 Fe C6 124.91(17) . . ?
C5 Fe C6 111.03(14) . . ?
C8 Fe C6 68.47(12) . . ?
C9 Fe C6 67.55(12) . . ?
C10 Fe C6 40.17(12) . . ?
C3 Fe C7 157.85(19) . . ?
C2 Fe C7 123.68(18) . . ?
C4 Fe C7 161.91(18) . . ?
C1 Fe C7 110.60(14) . . ?
C5 Fe C7 127.28(16) . . ?
C8 Fe C7 41.17(12) . . ?
C9 Fe C7 68.38(11) . . ?
C10 Fe C7 68.45(11) . . ?
C6 Fe C7 40.49(11) . . ?
C5 C1 C2 106.9(4) . . ?
C5 C1 Fe 70.4(3) . . ?
C2 C1 Fe 69.0(2) . . ?
C3 C2 C1 106.1(4) . . ?
C3 C2 Fe 69.8(2) . . ?
C1 C2 Fe 69.7(2) . . ?
C4 C3 C2 109.0(4) . . ?
C4 C3 Fe 70.9(2) . . ?
C2 C3 Fe 70.4(2) . . ?
C5 C4 C3 109.2(4) . . ?
C5 C4 Fe 70.8(2) . . ?
C3 C4 Fe 69.8(2) . . ?
C4 C5 C1 108.8(4) . . ?
C4 C5 Fe 70.4(2) . . ?
C1 C5 Fe 70.1(3) . . ?
O1 C6 C10 128.7(2) . . ?
O1 C6 C7 121.9(3) . . ?
C10 C6 C7 109.4(3) . . ?
O1 C6 Fe 128.43(19) . . ?
C10 C6 Fe 69.78(17) . . ?
C7 C6 Fe 69.95(17) . . ?
C6 C7 C8 106.9(3) . . ?
C6 C7 C11 124.0(3) . . ?
C8 C7 C11 129.0(2) . . ?
C6 C7 Fe 69.56(18) . . ?
C8 C7 Fe 68.50(16) . . ?
C11 C7 Fe 129.6(2) . . ?
C9 C8 C7 107.3(3) . . ?
C9 C8 Fe 69.77(16) . . ?
C7 C8 Fe 70.33(17) . . ?
C10 C9 C8 109.1(2) . . ?
C10 C9 Fe 70.18(17) . . ?
C8 C9 Fe 69.41(16) . . ?
C6 C10 C9 107.3(2) . . ?
C6 C10 Fe 70.05(17) . . ?
C9 C10 Fe 69.33(17) . . ?
N12 C11 C7 123.5(3) . . ?
C11 N12 C13 117.5(2) . . ?
C18 C13 C14 121.8(3) . . ?
C18 C13 N12 121.2(3) . . ?
C14 C13 N12 116.9(2) . . ?
C15 C14 C13 117.4(3) . . ?
C15 C14 C141 120.8(3) . . ?
C13 C14 C141 121.8(3) . . ?
C14 C141 C143 112.2(3) . . ?
C14 C141 C142 111.0(3) . . ?
C143 C141 C142 110.5(3) . . ?
C16 C15 C14 121.3(3) . . ?
C17 C16 C15 120.6(3) . . ?
C16 C17 C18 121.1(3) . . ?
C13 C18 C17 117.8(3) . . ?
C13 C18 C181 122.2(3) . . ?
C17 C18 C181 120.1(3) . . ?
C18 C181 C183 113.1(3) . . ?
C18 C181 C182 111.4(3) . . ?
C183 C181 C182 110.7(3) . . ?
C6 O1 Si1 125.49(17) . . ?
O1 Si1 C31 106.85(11) . . ?
O1 Si1 C21 106.83(11) . . ?
C31 Si1 C21 113.74(12) . . ?
O1 Si1 C41 104.28(12) . . ?
C31 Si1 C41 112.85(13) . . ?
C21 Si1 C41 111.54(13) . . ?
C22 C21 C26 116.8(3) . . ?
C22 C21 Si1 118.7(2) . . ?
C26 C21 Si1 124.5(2) . . ?
C23 C22 C21 122.0(3) . . ?
C24 C23 C22 119.7(3) . . ?
C25 C24 C23 120.1(3) . . ?
C24 C25 C26 120.0(3) . . ?
C25 C26 C21 121.3(3) . . ?
C32 C31 C36 116.4(3) . . ?
C32 C31 Si1 123.8(2) . . ?
C36 C31 Si1 119.7(2) . . ?
C33 C32 C31 121.8(3) . . ?
C34 C33 C32 120.2(3) . . ?
C33 C34 C35 119.7(3) . . ?
C34 C35 C36 120.0(3) . . ?
C35 C36 C31 121.9(3) . . ?
C43 C41 C44 109.0(3) . . ?
C43 C41 C42 109.2(3) . . ?
C44 C41 C42 109.2(3) . . ?
C43 C41 Si1 110.3(2) . . ?
C44 C41 Si1 110.4(2) . . ?
C42 C41 Si1 108.8(2) . . ?

loop_
_geom_bond_atom_site_label_1
_geom_bond_atom_site_label_2
_geom_bond_distance
_geom_bond_site_symmetry_2
_geom_bond_publ_flag
Fe C3 2.011(3) . ?
Fe C2 2.018(4) . ?
Fe C4 2.025(4) . ?
Fe C1 2.026(4) . ?
Fe C5 2.030(4) . ?
Fe C8 2.031(3) . ?
Fe C9 2.036(3) . ?
Fe C10 2.047(3) . ?
Fe C6 2.051(3) . ?
Fe C7 2.056(3) . ?
C1 C5 1.371(6) . ?
C1 C2 1.426(7) . ?
C2 C3 1.370(7) . ?
C3 C4 1.358(6) . ?
C4 C5 1.346(6) . ?
C6 O1 1.373(3) . ?
C6 C10 1.407(4) . ?
C6 C7 1.421(4) . ?
C7 C8 1.437(4) . ?
C7 C11 1.443(4) . ?
C8 C9 1.419(4) . ?
C9 C10 1.413(4) . ?
C11 N12 1.280(3) . ?
N12 C13 1.434(3) . ?
C13 C18 1.389(4) . ?
C13 C14 1.408(4) . ?
C14 C15 1.387(4) . ?
C14 C141 1.510(4) . ?
C141 C143 1.520(5) . ?
C141 C142 1.536(6) . ?
C15 C16 1.366(5) . ?
C16 C17 1.365(5) . ?
C17 C18 1.393(4) . ?
C18 C181 1.522(4) . ?
C181 C183 1.530(4) . ?
C181 C182 1.537(4) . ?
O1 Si1 1.6702(19) . ?
Si1 C31 1.862(3) . ?
Si1 C21 1.870(3) . ?
Si1 C41 1.875(3) . ?
C21 C22 1.390(4) . ?
C21 C26 1.408(4) . ?
C22 C23 1.379(4) . ?
C23 C24 1.377(4) . ?
C24 C25 1.375(4) . ?
C25 C26 1.379(4) . ?
C31 C32 1.392(4) . ?
C31 C36 1.401(4) . ?
C32 C33 1.387(4) . ?
C33 C34 1.373(5) . ?
C34 C35 1.376(5) . ?
C35 C36 1.384(4) . ?
C41 C43 1.522(4) . ?
C41 C44 1.526(4) . ?
C41 C42 1.545(4) . ?

loop_
_geom_torsion_atom_site_label_1
_geom_torsion_atom_site_label_2
_geom_torsion_atom_site_label_3
_geom_torsion_atom_site_label_4
_geom_torsion
_geom_torsion_site_symmetry_1
_geom_torsion_site_symmetry_2
_geom_torsion_site_symmetry_3
_geom_torsion_site_symmetry_4
_geom_torsion_publ_flag
C3 Fe C1 C5 79.6(3) . . . . ?
C2 Fe C1 C5 117.8(4) . . . . ?
C4 Fe C1 C5 36.6(3) . . . . ?
C8 Fe C1 C5 -168.1(3) . . . . ?
C9 Fe C1 C5 152.6(4) . . . . ?
C10 Fe C1 C5 -40.8(6) . . . . ?
C6 Fe C1 C5 -80.9(3) . . . . ?
C7 Fe C1 C5 -124.1(3) . . . . ?
C3 Fe C1 C2 -38.2(3) . . . . ?
C4 Fe C1 C2 -81.2(3) . . . . ?
C5 Fe C1 C2 -117.8(4) . . . . ?
C8 Fe C1 C2 74.1(3) . . . . ?
C9 Fe C1 C2 34.8(6) . . . . ?
C10 Fe C1 C2 -158.7(4) . . . . ?
C6 Fe C1 C2 161.3(3) . . . . ?
C7 Fe C1 C2 118.0(3) . . . . ?
C5 C1 C2 C3 0.2(5) . . . . ?
Fe C1 C2 C3 60.7(3) . . . . ?
C5 C1 C2 Fe -60.5(3) . . . . ?
C4 Fe C2 C3 -37.0(3) . . . . ?
C1 Fe C2 C3 -116.9(4) . . . . ?
C5 Fe C2 C3 -79.3(3) . . . . ?
C8 Fe C2 C3 117.9(3) . . . . ?
C9 Fe C2 C3 75.9(3) . . . . ?
C10 Fe C2 C3 42.3(5) . . . . ?
C6 Fe C2 C3 -168.8(4) . . . . ?
C7 Fe C2 C3 159.9(3) . . . . ?
C3 Fe C2 C1 116.9(4) . . . . ?
C4 Fe C2 C1 79.8(3) . . . . ?
C5 Fe C2 C1 37.5(3) . . . . ?
C8 Fe C2 C1 -125.3(3) . . . . ?
C9 Fe C2 C1 -167.3(3) . . . . ?
C10 Fe C2 C1 159.1(4) . . . . ?
C6 Fe C2 C1 -52.0(6) . . . . ?
C7 Fe C2 C1 -83.2(3) . . . . ?
C1 C2 C3 C4 0.1(5) . . . . ?
Fe C2 C3 C4 60.7(3) . . . . ?
C1 C2 C3 Fe -60.6(3) . . . . ?
C2 Fe C3 C4 -119.2(4) . . . . ?
C1 Fe C3 C4 -79.6(3) . . . . ?
C5 Fe C3 C4 -36.4(3) . . . . ?
C8 Fe C3 C4 161.3(3) . . . . ?
C9 Fe C3 C4 119.4(3) . . . . ?
C10 Fe C3 C4 78.3(3) . . . . ?
C6 Fe C3 C4 50.3(5) . . . . ?
C7 Fe C3 C4 -168.5(4) . . . . ?
C4 Fe C3 C2 119.2(4) . . . . ?
C1 Fe C3 C2 39.7(3) . . . . ?
C5 Fe C3 C2 82.9(3) . . . . ?
C8 Fe C3 C2 -79.5(3) . . . . ?
C9 Fe C3 C2 -121.4(3) . . . . ?
C10 Fe C3 C2 -162.5(3) . . . . ?
C6 Fe C3 C2 169.5(4) . . . . ?
C7 Fe C3 C2 -49.2(5) . . . . ?
C2 C3 C4 C5 -0.3(5) . . . . ?
Fe C3 C4 C5 60.0(3) . . . . ?
C2 C3 C4 Fe -60.4(3) . . . . ?
C3 Fe C4 C5 -120.0(4) . . . . ?
C2 Fe C4 C5 -82.6(3) . . . . ?
C1 Fe C4 C5 -37.3(3) . . . . ?
C8 Fe C4 C5 -162.0(3) . . . . ?
C9 Fe C4 C5 162.7(2) . . . . ?
C10 Fe C4 C5 120.4(3) . . . . ?
C6 Fe C4 C5 79.6(3) . . . . ?
C7 Fe C4 C5 45.9(6) . . . . ?
C2 Fe C4 C3 37.4(3) . . . . ?
C1 Fe C4 C3 82.7(3) . . . . ?
C5 Fe C4 C3 120.0(4) . . . . ?
C8 Fe C4 C3 -42.0(5) . . . . ?
C9 Fe C4 C3 -77.3(3) . . . . ?
C10 Fe C4 C3 -119.6(3) . . . . ?
C6 Fe C4 C3 -160.4(3) . . . . ?
C7 Fe C4 C3 165.9(4) . . . . ?
C3 C4 C5 C1 0.4(5) . . . . ?
Fe C4 C5 C1 59.8(3) . . . . ?
C3 C4 C5 Fe -59.4(3) . . . . ?
C2 C1 C5 C4 -0.4(5) . . . . ?
Fe C1 C5 C4 -60.0(3) . . . . ?
C2 C1 C5 Fe 59.7(3) . . . . ?
C3 Fe C5 C4 36.9(3) . . . . ?
C2 Fe C5 C4 80.3(3) . . . . ?
C1 Fe C5 C4 119.5(4) . . . . ?
C8 Fe C5 C4 154.3(5) . . . . ?
C9 Fe C5 C4 -38.9(5) . . . . ?
C10 Fe C5 C4 -77.2(3) . . . . ?
C6 Fe C5 C4 -120.7(3) . . . . ?
C7 Fe C5 C4 -163.7(2) . . . . ?
C3 Fe C5 C1 -82.6(3) . . . . ?
C2 Fe C5 C1 -39.2(3) . . . . ?
C4 Fe C5 C1 -119.5(4) . . . . ?
C8 Fe C5 C1 34.8(7) . . . . ?
C9 Fe C5 C1 -158.3(3) . . . . ?
C10 Fe C5 C1 163.3(3) . . . . ?
C6 Fe C5 C1 119.8(3) . . . . ?
C7 Fe C5 C1 76.8(3) . . . . ?
C3 Fe C6 O1 -85.9(5) . . . . ?
C2 Fe C6 O1 73.7(5) . . . . ?
C4 Fe C6 O1 -49.2(3) . . . . ?
C1 Fe C6 O1 34.4(3) . . . . ?
C5 Fe C6 O1 -7.9(3) . . . . ?
C8 Fe C6 O1 153.8(3) . . . . ?
C9 Fe C6 O1 -162.1(3) . . . . ?
C10 Fe C6 O1 -123.9(3) . . . . ?
C7 Fe C6 O1 115.4(3) . . . . ?
C3 Fe C6 C10 38.0(5) . . . . ?
C2 Fe C6 C10 -162.4(5) . . . . ?
C4 Fe C6 C10 74.7(3) . . . . ?
C1 Fe C6 C10 158.3(2) . . . . ?
C5 Fe C6 C10 116.0(2) . . . . ?
C8 Fe C6 C10 -82.35(18) . . . . ?
C9 Fe C6 C10 -38.17(18) . . . . ?
C7 Fe C6 C10 -120.7(3) . . . . ?
C3 Fe C6 C7 158.7(4) . . . . ?
C2 Fe C6 C7 -41.7(6) . . . . ?
C4 Fe C6 C7 -164.6(2) . . . . ?
C1 Fe C6 C7 -81.0(3) . . . . ?
C5 Fe C6 C7 -123.3(2) . . . . ?
C8 Fe C6 C7 38.35(18) . . . . ?
C9 Fe C6 C7 82.5(2) . . . . ?
C10 Fe C6 C7 120.7(3) . . . . ?
O1 C6 C7 C8 178.0(2) . . . . ?
C10 C6 C7 C8 0.3(4) . . . . ?
Fe C6 C7 C8 -58.5(2) . . . . ?
O1 C6 C7 C11 1.2(5) . . . . ?
C10 C6 C7 C11 -176.5(3) . . . . ?
Fe C6 C7 C11 124.7(3) . . . . ?
O1 C6 C7 Fe -123.5(3) . . . . ?
C10 C6 C7 Fe 58.8(2) . . . . ?
C3 Fe C7 C6 -159.9(4) . . . . ?
C2 Fe C7 C6 164.5(3) . . . . ?
C4 Fe C7 C6 44.2(6) . . . . ?
C1 Fe C7 C6 120.1(3) . . . . ?
C5 Fe C7 C6 78.6(2) . . . . ?
C8 Fe C7 C6 -118.7(3) . . . . ?
C9 Fe C7 C6 -80.3(2) . . . . ?
C10 Fe C7 C6 -36.61(18) . . . . ?
C3 Fe C7 C8 -41.2(5) . . . . ?
C2 Fe C7 C8 -76.8(3) . . . . ?
C4 Fe C7 C8 162.9(5) . . . . ?
C1 Fe C7 C8 -121.2(3) . . . . ?
C5 Fe C7 C8 -162.6(2) . . . . ?
C9 Fe C7 C8 38.43(17) . . . . ?
C10 Fe C7 C8 82.13(17) . . . . ?
C6 Fe C7 C8 118.7(3) . . . . ?
C3 Fe C7 C11 82.3(5) . . . . ?
C2 Fe C7 C11 46.7(4) . . . . ?
C4 Fe C7 C11 -73.6(6) . . . . ?
C1 Fe C7 C11 2.3(3) . . . . ?
C5 Fe C7 C11 -39.1(3) . . . . ?
C8 Fe C7 C11 123.5(3) . . . . ?
C9 Fe C7 C11 161.9(3) . . . . ?
C10 Fe C7 C11 -154.4(3) . . . . ?
C6 Fe C7 C11 -117.8(3) . . . . ?
C6 C7 C8 C9 -1.1(3) . . . . ?
C11 C7 C8 C9 175.5(3) . . . . ?
Fe C7 C8 C9 -60.3(2) . . . . ?
C6 C7 C8 Fe 59.2(2) . . . . ?
C11 C7 C8 Fe -124.2(3) . . . . ?
C3 Fe C8 C9 -78.9(3) . . . . ?
C2 Fe C8 C9 -120.0(3) . . . . ?
C4 Fe C8 C9 -49.3(4) . . . . ?
C1 Fe C8 C9 -161.6(2) . . . . ?
C5 Fe C8 C9 171.8(5) . . . . ?
C10 Fe C8 C9 36.88(17) . . . . ?
C6 Fe C8 C9 80.14(18) . . . . ?
C7 Fe C8 C9 117.9(2) . . . . ?
C3 Fe C8 C7 163.2(2) . . . . ?
C2 Fe C8 C7 122.1(3) . . . . ?
C4 Fe C8 C7 -167.2(4) . . . . ?
C1 Fe C8 C7 80.6(3) . . . . ?
C5 Fe C8 C7 54.0(6) . . . . ?
C9 Fe C8 C7 -117.9(2) . . . . ?
C10 Fe C8 C7 -81.00(17) . . . . ?
C6 Fe C8 C7 -37.73(17) . . . . ?
C7 C8 C9 C10 1.5(3) . . . . ?
Fe C8 C9 C10 -59.1(2) . . . . ?
C7 C8 C9 Fe 60.7(2) . . . . ?
C3 Fe C9 C10 -121.0(3) . . . . ?
C2 Fe C9 C10 -161.2(2) . . . . ?
C4 Fe C9 C10 -80.9(2) . . . . ?
C1 Fe C9 C10 172.4(4) . . . . ?
C5 Fe C9 C10 -53.7(4) . . . . ?
C8 Fe C9 C10 120.5(2) . . . . ?
C6 Fe C9 C10 37.88(17) . . . . ?
C7 Fe C9 C10 81.71(18) . . . . ?
C3 Fe C9 C8 118.5(3) . . . . ?
C2 Fe C9 C8 78.3(3) . . . . ?
C4 Fe C9 C8 158.6(2) . . . . ?
C1 Fe C9 C8 51.9(5) . . . . ?
C5 Fe C9 C8 -174.1(3) . . . . ?
C10 Fe C9 C8 -120.5(2) . . . . ?
C6 Fe C9 C8 -82.57(18) . . . . ?
C7 Fe C9 C8 -38.75(17) . . . . ?
O1 C6 C10 C9 -176.8(3) . . . . ?
C7 C6 C10 C9 0.7(4) . . . . ?
Fe C6 C10 C9 59.6(2) . . . . ?
O1 C6 C10 Fe 123.6(3) . . . . ?
C7 C6 C10 Fe -58.9(2) . . . . ?
C8 C9 C10 C6 -1.4(3) . . . . ?
Fe C9 C10 C6 -60.0(2) . . . . ?
C8 C9 C10 Fe 58.6(2) . . . . ?
C3 Fe C10 C6 -165.0(2) . . . . ?
C2 Fe C10 C6 164.5(4) . . . . ?
C4 Fe C10 C6 -124.3(2) . . . . ?
C1 Fe C10 C6 -54.9(5) . . . . ?
C5 Fe C10 C6 -84.5(2) . . . . ?
C8 Fe C10 C6 81.23(18) . . . . ?
C9 Fe C10 C6 118.4(2) . . . . ?
C7 Fe C10 C6 36.89(17) . . . . ?
C3 Fe C10 C9 76.6(3) . . . . ?
C2 Fe C10 C9 46.1(5) . . . . ?
C4 Fe C10 C9 117.3(2) . . . . ?
C1 Fe C10 C9 -173.3(4) . . . . ?
C5 Fe C10 C9 157.1(2) . . . . ?
C8 Fe C10 C9 -37.17(17) . . . . ?
C6 Fe C10 C9 -118.4(2) . . . . ?
C7 Fe C10 C9 -81.51(18) . . . . ?
C6 C7 C11 N12 167.2(3) . . . . ?
C8 C7 C11 N12 -8.9(5) . . . . ?
Fe C7 C11 N12 -102.2(3) . . . . ?
C7 C11 N12 C13 -176.4(2) . . . . ?
C11 N12 C13 C18 -80.0(3) . . . . ?
C11 N12 C13 C14 102.9(3) . . . . ?
C18 C13 C14 C15 2.4(4) . . . . ?
N12 C13 C14 C15 179.5(3) . . . . ?
C18 C13 C14 C141 -177.5(3) . . . . ?
N12 C13 C14 C141 -0.3(4) . . . . ?
C15 C14 C141 C143 -55.6(5) . . . . ?
C13 C14 C141 C143 124.2(4) . . . . ?
C15 C14 C141 C142 68.6(4) . . . . ?
C13 C14 C141 C142 -111.5(4) . . . . ?
C13 C14 C15 C16 -1.7(5) . . . . ?
C141 C14 C15 C16 178.2(3) . . . . ?
C14 C15 C16 C17 0.0(6) . . . . ?
C15 C16 C17 C18 0.9(6) . . . . ?
C14 C13 C18 C17 -1.5(4) . . . . ?
N12 C13 C18 C17 -178.5(3) . . . . ?
C14 C13 C18 C181 178.8(3) . . . . ?
N12 C13 C18 C181 1.8(4) . . . . ?
C16 C17 C18 C13 -0.2(5) . . . . ?
C16 C17 C18 C181 179.5(3) . . . . ?
C13 C18 C181 C183 -130.4(3) . . . . ?
C17 C18 C181 C183 49.9(4) . . . . ?
C13 C18 C181 C182 104.1(3) . . . . ?
C17 C18 C181 C182 -75.6(4) . . . . ?
C10 C6 O1 Si1 40.8(4) . . . . ?
C7 C6 O1 Si1 -136.4(2) . . . . ?
Fe C6 O1 Si1 134.78(17) . . . . ?
C6 O1 Si1 C31 36.6(2) . . . . ?
C6 O1 Si1 C21 -85.4(2) . . . . ?
C6 O1 Si1 C41 156.4(2) . . . . ?
O1 Si1 C21 C22 -5.4(3) . . . . ?
C31 Si1 C21 C22 -123.1(2) . . . . ?
C41 Si1 C21 C22 107.9(2) . . . . ?
O1 Si1 C21 C26 176.9(2) . . . . ?
C31 Si1 C21 C26 59.3(3) . . . . ?
C41 Si1 C21 C26 -69.7(3) . . . . ?
C26 C21 C22 C23 -0.1(4) . . . . ?
Si1 C21 C22 C23 -177.9(3) . . . . ?
C21 C22 C23 C24 1.3(5) . . . . ?
C22 C23 C24 C25 -1.7(5) . . . . ?
C23 C24 C25 C26 0.9(5) . . . . ?
C24 C25 C26 C21 0.3(4) . . . . ?
C22 C21 C26 C25 -0.7(4) . . . . ?
Si1 C21 C26 C25 177.0(2) . . . . ?
O1 Si1 C31 C32 -141.2(2) . . . . ?
C21 Si1 C31 C32 -23.5(3) . . . . ?
C41 Si1 C31 C32 104.8(3) . . . . ?
O1 Si1 C31 C36 37.2(3) . . . . ?
C21 Si1 C31 C36 154.8(2) . . . . ?
C41 Si1 C31 C36 -76.8(3) . . . . ?
C36 C31 C32 C33 -0.2(5) . . . . ?
Si1 C31 C32 C33 178.2(3) . . . . ?
C31 C32 C33 C34 -1.2(5) . . . . ?
C32 C33 C34 C35 2.5(5) . . . . ?
C33 C34 C35 C36 -2.4(5) . . . . ?
C34 C35 C36 C31 1.0(5) . . . . ?
C32 C31 C36 C35 0.3(4) . . . . ?
Si1 C31 C36 C35 -178.2(2) . . . . ?
O1 Si1 C41 C43 64.2(3) . . . . ?
C31 Si1 C41 C43 179.8(2) . . . . ?
C21 Si1 C41 C43 -50.7(3) . . . . ?
O1 Si1 C41 C44 -56.3(3) . . . . ?
C31 Si1 C41 C44 59.3(3) . . . . ?
C21 Si1 C41 C44 -171.2(2) . . . . ?
O1 Si1 C41 C42 -176.1(2) . . . . ?
C31 Si1 C41 C42 -60.5(3) . . . . ?
C21 Si1 C41 C42 69.0(3) . . . . ?
